data_4077708
loop_
_publ_author_name
'Chui, Kwoli'
'Yang, Qingchuan'
'Mak, Thomas C. W.'
'Xie, Zuowei'

_publ_section_title
;
 Synthesis, Structure, and Reactivity of Organolanthanide Carboranyl
 Compounds and Lanthanacarboranes Derived from a Versatile Ligand,
 Me2C(C5H5)(C2B10H11)
;
_journal_issue 7
_journal_name_full Organometallics
_journal_page_first 1391
_journal_paper_doi 10.1021/om990941o
_journal_volume 19
_journal_year 2000
_chemical_formula_sum 'C18 H37 B10 Er O2'
_chemical_formula_weight 560.84
_chemical_name_systematic
; 
 ? 
;
_space_group_IT_number 19
_symmetry_cell_setting orthorhombic
_symmetry_space_group_name_Hall 'P 2ac 2ab'
_symmetry_space_group_name_H-M 'P 21 21 21'
_atom_sites_solution_hydrogens geom
_atom_sites_solution_primary direct
_atom_sites_solution_secondary difmap
_audit_creation_method SHELXL-97
_cell_angle_alpha 90.00
_cell_angle_beta 90.00
_cell_angle_gamma 90.00
_cell_formula_units_Z 4
_cell_length_a 9.853(2)
_cell_length_b 14.272(3)
_cell_length_c 17.056(3)
_cell_measurement_temperature 296(2)
_cell_volume 2398.4(8)
_computing_cell_refinement 'Biotex Rigaku'
_computing_data_collection 'RAXIS Rigaku'
_computing_data_reduction 'Biotex Rigaku'
_computing_molecular_graphics 'Siemens SHELXTL'
_computing_publication_material 'Siemens SHELXTL'
_computing_structure_refinement 'SHELXL-97 (Sheldrick, 1997)'
_computing_structure_solution 'SHELXS-97 (Sheldrick, 1990)'
_diffrn_ambient_temperature 296(2)
_diffrn_measured_fraction_theta_full 0.840
_diffrn_measured_fraction_theta_max 0.840
_diffrn_measurement_device_type 'IP Rigaku'
_diffrn_measurement_method IP
_diffrn_radiation_monochromator graphite
_diffrn_radiation_source 'Rotation anode'
_diffrn_radiation_type MoK\a
_diffrn_radiation_wavelength 0.71073
_diffrn_reflns_av_R_equivalents 0.0537
_diffrn_reflns_av_sigmaI/netI 0.0649
_diffrn_reflns_limit_h_max 11
_diffrn_reflns_limit_h_min -11
_diffrn_reflns_limit_k_max 0
_diffrn_reflns_limit_k_min -17
_diffrn_reflns_limit_l_max 20
_diffrn_reflns_limit_l_min -20
_diffrn_reflns_number 6007
_diffrn_reflns_theta_full 25.68
_diffrn_reflns_theta_max 25.68
_diffrn_reflns_theta_min 1.86
_exptl_absorpt_coefficient_mu 3.513
_exptl_absorpt_correction_T_max 1.359
_exptl_absorpt_correction_T_min 0.731
_exptl_absorpt_correction_type ABSCOR
_exptl_crystal_colour Yellow
_exptl_crystal_density_diffrn 1.553
_exptl_crystal_density_method 'not measured'
_exptl_crystal_description Block
_exptl_crystal_F_000 1116
_exptl_crystal_size_max 0.34
_exptl_crystal_size_mid 0.26
_exptl_crystal_size_min 0.25
_refine_diff_density_max 1.187
_refine_diff_density_min -1.789
_refine_diff_density_rms 0.144
_refine_ls_abs_structure_details 'Flack H D (1983), Acta Cryst. A39, 876-881'
_refine_ls_abs_structure_Flack 0.48(2)
_refine_ls_extinction_coef 0.0019(2)
_refine_ls_extinction_expression Fc^*^=kFc[1+0.001xFc^2^\l^3^/sin(2\q)]^-1/4^
_refine_ls_extinction_method SHELXL
_refine_ls_goodness_of_fit_ref 1.170
_refine_ls_hydrogen_treatment mixed
_refine_ls_matrix_type full
_refine_ls_number_parameters 252
_refine_ls_number_reflns 3551
_refine_ls_number_restraints 55
_refine_ls_restrained_S_all 1.256
_refine_ls_R_factor_all 0.0952
_refine_ls_R_factor_gt 0.0787
_refine_ls_shift/su_max 0.131
_refine_ls_shift/su_mean 0.026
_refine_ls_structure_factor_coef Fsqd
_refine_ls_weighting_details 'calc w=1/[\s^2^(Fo^2^)+(0.1343P)^2^+3.4939P] where P=(Fo^2^+2Fc^2^)/3'
_refine_ls_weighting_scheme calc
_refine_ls_wR_factor_gt 0.2235
_refine_ls_wR_factor_ref 0.2427
_reflns_number_gt 2859
_reflns_number_total 3551
_reflns_threshold_expression >2sigma(I)
_cod_data_source_file om990941o.cif
_cod_data_source_block compound_10
_cod_depositor_comments
;
The following automatic conversions were performed:

'_symmetry_cell_setting' value 'Orthorhombic' changed to
'orthorhombic' according to
/home/saulius/struct/CIF-dictionaries/cif_core.dic dictionary named
'cif_core.dic' version 2.4.2 from 2011-04-26.

Automatic conversion script
Id: cif_fix_values 1715 2011-07-08 13:25:40Z adriana 
;
_cod_original_sg_symbol_H-M P2(1)2(1)2(1)
_cod_database_code 4077708

loop_
_symmetry_equiv_pos_as_xyz
'x, y, z'
'-x+1/2, -y, z+1/2'
'-x, y+1/2, -z+1/2'
'x+1/2, -y+1/2, -z'

loop_
_atom_site_label
_atom_site_type_symbol
_atom_site_fract_x
_atom_site_fract_y
_atom_site_fract_z
_atom_site_U_iso_or_equiv
_atom_site_adp_type
_atom_site_occupancy
_atom_site_symmetry_multiplicity
_atom_site_calc_flag
_atom_site_refinement_flags
_atom_site_disorder_assembly
_atom_site_disorder_group
Er1 Er 0.331553(16) 0.74827(3) 0.232203(9) 0.10167(8) Uani 1 1 d . A .
O1 O 0.2191(3) 0.8575(2) 0.15109(18) 0.1055(13) Uani 1 1 d D . .
O2 O 0.2053(3) 0.6515(2) 0.15886(17) 0.1718(13) Uani 1 1 d D . .
C1 C 0.5494(4) 0.7385(2) 0.31964(18) 0.0931(12) Uani 1 1 d D A .
C2 C 0.5688(10) 0.8580(3) 0.1858(2) 0.168(4) Uani 1 1 d D A .
H2 H 0.4925 0.9112 0.1705 0.252 Uiso 1 1 calc R . .
B3 B 0.5487(8) 0.8437(4) 0.2776(3) 0.118(3) Uani 1 1 d D A .
H3 H 0.4643 0.8866 0.3000 0.176 Uiso 1 1 calc R . .
B4 B 0.5383(4) 0.7726(3) 0.1296(3) 0.0755(17) Uani 1 1 d D A .
H4 H 0.4410 0.7836 0.0993 0.113 Uiso 1 1 calc R . .
B5 B 0.5361(6) 0.6550(3) 0.1669(3) 0.105(2) Uani 1 1 d D A .
H5 H 0.4474 0.6163 0.1447 0.158 Uiso 1 1 calc R . .
B6 B 0.5523(8) 0.6452(4) 0.2688(3) 0.120(3) Uani 1 1 d D . .
H6 H 0.5536 0.5822 0.3058 0.179 Uiso 1 1 calc R A .
B7 B 0.7078(5) 0.7474(12) 0.2972(3) 0.327(7) Uani 1 1 d D . .
H7 H 0.7633 0.7219 0.3489 0.491 Uiso 1 1 calc R A .
B8 B 0.6978(7) 0.8575(5) 0.2377(4) 0.400(6) Uani 1 1 d D A .
H8 H 0.7483 0.9211 0.2596 0.600 Uiso 1 1 calc R . .
B9 B 0.6938(5) 0.8150(4) 0.1387(3) 0.270(7) Uani 1 1 d D . .
H9 H 0.7375 0.8488 0.0866 0.406 Uiso 1 1 calc R A .
B10 B 0.7201(10) 0.6960(4) 0.1291(3) 0.308(13) Uani 1 1 d D A .
H10 H 0.7780 0.6588 0.0836 0.462 Uiso 1 1 calc R . .
B11 B 0.7110(8) 0.6599(4) 0.2243(4) 0.205(6) Uani 1 1 d D A .
H11 H 0.7750 0.5990 0.2383 0.308 Uiso 1 1 calc R . .
B12 B 0.7951(5) 0.7638(3) 0.2077(3) 0.173(5) Uani 1 1 d D A .
H12 H 0.9057 0.7735 0.2104 0.260 Uiso 1 1 calc R . .
C3 C 0.4892(4) 0.7533(3) 0.4024(2) 0.0999(15) Uani 1 1 d D . .
C4 C 0.5185(6) 0.8480(3) 0.4491(3) 0.160(3) Uani 1 1 d D A .
H4A H 0.4754 0.8454 0.4995 0.241 Uiso 1 1 calc R . .
H4B H 0.4831 0.9002 0.4200 0.241 Uiso 1 1 calc R . .
H4C H 0.6146 0.8556 0.4558 0.241 Uiso 1 1 calc R . .
C5 C 0.5301(9) 0.6737(3) 0.4570(3) 0.166(4) Uani 1 1 d D A .
H5A H 0.5140 0.6148 0.4315 0.249 Uiso 1 1 calc R . .
H5B H 0.4773 0.6770 0.5042 0.249 Uiso 1 1 calc R . .
H5C H 0.6247 0.6792 0.4696 0.249 Uiso 1 1 calc R . .
C11 C 0.2830(4) 0.9439(4) 0.1094(5) 0.100(4) Uiso 0.441(9) 1 d PD A 1
H11A H 0.3318 0.9269 0.0621 0.119 Uiso 0.441(9) 1 calc PR A 1
H11B H 0.3414 0.9799 0.1438 0.119 Uiso 0.441(9) 1 calc PR A 1
C11' C 0.1685(10) 0.9508(4) 0.1769(3) 0.276(12) Uiso 0.559(9) 1 d PD A 2
H11C H 0.2362 0.9851 0.2066 0.331 Uiso 0.559(9) 1 calc PR A 2
H11D H 0.0854 0.9460 0.2072 0.331 Uiso 0.559(9) 1 calc PR A 2
C12 C 0.1429(5) 0.9961(3) 0.0912(3) 0.276(7) Uiso 1 1 d D . .
H12A H 0.0997 1.0181 0.1389 0.331 Uiso 1 1 calc R A 1
H12B H 0.1558 1.0485 0.0557 0.331 Uiso 1 1 calc R A 1
C13 C 0.0576(4) 0.9142(3) 0.0511(3) 0.204(4) Uiso 1 1 d D A .
H13A H -0.0379 0.9192 0.0644 0.245 Uiso 1 1 calc R . .
H13B H 0.0670 0.9161 -0.0055 0.245 Uiso 1 1 calc R . .
C14 C 0.1201(6) 0.8221(3) 0.0852(4) 0.302(8) Uiso 1 1 d D A .
H14A H 0.1691 0.7877 0.0451 0.362 Uiso 1 1 calc R . .
H14B H 0.0501 0.7820 0.1070 0.362 Uiso 1 1 calc R . .
C21 C 0.0622(5) 0.6161(4) 0.1615(3) 0.122(3) Uiso 0.606(7) 1 d PD A 1
H21A H -0.0003 0.6632 0.1420 0.146 Uiso 0.606(7) 1 calc PR A 1
H21B H 0.0367 0.5997 0.2147 0.146 Uiso 0.606(7) 1 calc PR A 1
C21' C 0.1422(8) 0.5648(4) 0.1771(4) 0.098(4) Uiso 0.394(7) 1 d PD A 2
H21C H 0.0824 0.5730 0.2218 0.117 Uiso 0.394(7) 1 calc PR A 2
H21D H 0.2110 0.5193 0.1913 0.117 Uiso 0.394(7) 1 calc PR A 2
C22 C 0.0614(5) 0.5286(3) 0.1081(3) 0.180(4) Uiso 1 1 d D . .
H22A H -0.0257 0.5221 0.0822 0.216 Uiso 1 1 calc R A 1
H22B H 0.0786 0.4725 0.1387 0.216 Uiso 1 1 calc R A 1
C23 C 0.1769(6) 0.5441(3) 0.0465(3) 0.201(5) Uiso 1 1 d D A .
H23A H 0.1394 0.5502 -0.0059 0.242 Uiso 1 1 calc R . .
H23B H 0.2405 0.4922 0.0470 0.242 Uiso 1 1 calc R . .
C24 C 0.2487(5) 0.6377(4) 0.0725(3) 0.199(4) Uiso 1 1 d D A .
H24A H 0.3466 0.6321 0.0683 0.239 Uiso 1 1 calc R . .
H24B H 0.2189 0.6899 0.0404 0.239 Uiso 1 1 calc R . .
C31 C 0.3384(3) 0.7569(3) 0.3825(2) 0.1013(15) Uani 1 1 d D A .
C32 C 0.2835(4) 0.8438(3) 0.3585(3) 0.142(2) Uani 1 1 d D . .
H32A H 0.3207 0.9057 0.3710 0.171 Uiso 1 1 calc R A .
C33 C 0.1526(4) 0.8258(3) 0.3284(2) 0.137(2) Uani 1 1 d D A .
H33A H 0.0842 0.8728 0.3144 0.165 Uiso 1 1 calc R . .
C34 C 0.1302(3) 0.72791(16) 0.3376(2) 0.0595(10) Uani 1 1 d D . .
H34A H 0.0442 0.6951 0.3288 0.071 Uiso 1 1 calc R A .
C35 C 0.2512(4) 0.6868(3) 0.3616(2) 0.138(3) Uani 1 1 d D A .
H35A H 0.2600 0.6215 0.3785 0.166 Uiso 1 1 calc R . .

loop_
_atom_site_aniso_label
_atom_site_aniso_U_11
_atom_site_aniso_U_22
_atom_site_aniso_U_33
_atom_site_aniso_U_23
_atom_site_aniso_U_13
_atom_site_aniso_U_12
Er1 0.06770(9) 0.1865(2) 0.05078(8) -0.01256(18) 0.00155(7) -0.0141(2)
O1 0.0654(14) 0.157(3) 0.094(2) -0.011(2) -0.0342(15) 0.0282(19)
O2 0.146(3) 0.242(2) 0.1271(17) 0.1422(14) -0.001(2) -0.085(2)
C1 0.095(2) 0.098(2) 0.0866(18) 0.0713(17) -0.0300(17) -0.022(3)
C2 0.369(11) 0.056(3) 0.078(3) 0.030(2) 0.033(5) 0.000(5)
B3 0.138(5) 0.096(4) 0.119(5) -0.028(4) 0.034(4) -0.028(4)
B4 0.0662(19) 0.085(4) 0.075(2) 0.001(2) 0.0034(19) -0.036(2)
B5 0.091(4) 0.074(3) 0.151(6) -0.032(4) -0.007(4) 0.009(3)
B6 0.127(5) 0.082(4) 0.150(7) -0.003(5) 0.021(5) 0.022(4)
B7 0.067(2) 0.85(2) 0.063(3) -0.063(10) -0.024(2) 0.159(6)
B8 0.116(4) 0.515(10) 0.570(16) -0.383(8) 0.015(7) -0.144(5)
B9 0.070(3) 0.65(2) 0.091(4) 0.018(8) 0.027(3) -0.117(6)
B10 0.217(9) 0.60(4) 0.107(6) 0.015(13) -0.073(6) -0.071(15)
B11 0.136(5) 0.251(11) 0.229(13) 0.006(9) 0.058(6) 0.100(6)
B12 0.099(4) 0.284(12) 0.137(6) 0.019(10) -0.027(4) 0.040(8)
C3 0.098(2) 0.123(3) 0.078(2) -0.020(4) -0.0268(19) -0.024(4)
C4 0.249(7) 0.122(3) 0.110(3) -0.073(2) -0.030(4) -0.051(4)
C5 0.259(10) 0.154(7) 0.086(4) 0.009(4) 0.027(6) 0.033(7)
C31 0.089(2) 0.156(4) 0.0590(17) -0.033(3) -0.0111(17) 0.022(5)
C32 0.131(3) 0.141(3) 0.154(5) -0.049(3) -0.034(3) 0.111(2)
C33 0.109(3) 0.241(7) 0.061(2) 0.041(3) 0.041(2) 0.047(4)
C34 0.092(2) 0.0151(16) 0.0714(18) -0.0118(12) 0.0141(19) 0.0194(13)
C35 0.120(4) 0.267(8) 0.0282(16) 0.007(3) 0.019(2) -0.014(5)

loop_
_atom_type_symbol
_atom_type_description
_atom_type_scat_dispersion_real
_atom_type_scat_dispersion_imag
_atom_type_scat_source
C C 0.0033 0.0016 'International Tables Vol C Tables 4.2.6.8 and 6.1.1.4'
H H 0.0000 0.0000 'International Tables Vol C Tables 4.2.6.8 and 6.1.1.4'
B B 0.0013 0.0007 'International Tables Vol C Tables 4.2.6.8 and 6.1.1.4'
O O 0.0106 0.0060 'International Tables Vol C Tables 4.2.6.8 and 6.1.1.4'
Er Er -0.2586 4.9576 'International Tables Vol C Tables 4.2.6.8 and 6.1.1.4'

loop_
_geom_angle_atom_site_label_1
_geom_angle_atom_site_label_2
_geom_angle_atom_site_label_3
_geom_angle
O2 Er1 O1 79.58(11)
O2 Er1 C35 95.78(12)
O1 Er1 C35 126.83(12)
O2 Er1 C32 133.35(11)
O1 Er1 C32 93.09(12)
C35 Er1 C32 52.70(14)
O2 Er1 C33 103.50(12)
O1 Er1 C33 76.98(11)
C35 Er1 C33 52.41(13)
C32 Er1 C33 31.21(11)
O2 Er1 C34 84.11(10)
O1 Er1 C34 96.71(10)
C35 Er1 C34 30.74(12)
C32 Er1 C34 50.76(10)
C33 Er1 C34 30.88(10)
O2 Er1 B6 103.92(15)
O1 Er1 B6 150.90(14)
C35 Er1 B6 81.97(15)
C32 Er1 B6 103.99(14)
C33 Er1 B6 128.36(14)
C34 Er1 B6 112.36(14)
C11' O1 C11 64.0(4)
C11' O1 C14 107.0(4)
C11 O1 C14 100.3(4)
C11' O1 Er1 125.1(3)
C11 O1 Er1 126.9(2)
C14 O1 Er1 119.9(2)
C21' O2 C21 44.6(4)
C21' O2 C24 102.7(4)
C21 O2 C24 104.2(3)
C21' O2 Er1 131.1(3)
C21 O2 Er1 135.5(3)
C24 O2 Er1 117.2(3)
C3 C1 B6 128.3(4)
C3 C1 B7 125.3(3)
B6 C1 B7 85.3(6)
C3 C1 B3 105.5(3)
B6 C1 B3 121.4(3)
B7 C1 B3 80.2(6)
B8 C2 B4 119.9(5)
B8 C2 B3 62.6(4)
B4 C2 B3 118.3(4)
B8 C2 B9 69.6(5)
B4 C2 B9 62.8(3)
B3 C2 B9 122.9(6)
C2 B3 B8 57.4(5)
C2 B3 C1 122.6(4)
B8 B3 C1 106.6(5)
C2 B3 B7 98.4(5)
B8 B3 B7 58.4(4)
C1 B3 B7 48.8(4)
C2 B4 B9 59.0(4)
C2 B4 B5 120.6(3)
B9 B4 B5 108.6(4)
C2 B4 B10 104.0(4)
B9 B4 B10 53.2(3)
B5 B4 B10 61.6(3)
B6 B5 B4 115.1(4)
B6 B5 B11 55.5(4)
B4 B5 B11 97.5(3)
B6 B5 B10 105.0(4)
B4 B5 B10 66.6(3)
B11 B5 B10 50.6(3)
C1 B6 B5 118.3(4)
C1 B6 B11 98.8(4)
B5 B6 B11 69.0(4)
C1 B6 Er1 69.8(3)
B5 B6 Er1 69.7(3)
B11 B6 Er1 123.7(3)
C1 B7 B11 97.4(6)
C1 B7 B12 133.4(4)
B11 B7 B12 58.4(3)
C1 B7 B8 98.3(6)
B11 B7 B8 102.3(4)
B12 B7 B8 56.4(4)
C1 B7 B3 51.0(3)
B11 B7 B3 111.3(4)
B12 B7 B3 98.0(5)
B8 B7 B3 47.9(4)
C2 B8 B3 60.0(4)
C2 B8 B12 106.9(4)
B3 B8 B12 122.1(5)
C2 B8 B9 56.3(3)
B3 B8 B9 109.4(4)
B12 B8 B9 58.0(3)
C2 B8 B7 110.9(5)
B3 B8 B7 73.7(4)
B12 B8 B7 58.7(4)
B9 B8 B7 103.1(5)
C2 B9 B4 58.2(3)
C2 B9 B12 105.7(4)
B4 B9 B12 116.8(4)
C2 B9 B10 123.0(5)
B4 B9 B10 76.7(4)
B12 B9 B10 63.7(3)
C2 B9 B8 54.0(4)
B4 B9 B8 103.5(4)
B12 B9 B8 58.9(3)
B10 B9 B8 114.8(4)
B11 B10 B9 101.5(4)
B11 B10 B12 58.5(3)
B9 B10 B12 57.7(3)
B11 B10 B5 63.9(4)
B9 B10 B5 96.9(5)
B12 B10 B5 106.6(4)
B11 B10 B4 96.2(5)
B9 B10 B4 50.1(3)
B12 B10 B4 93.8(3)
B5 B10 B4 51.8(3)
B10 B11 B12 63.8(3)
B10 B11 B6 119.7(6)
B12 B11 B6 127.2(5)
B10 B11 B7 117.3(6)
B12 B11 B7 61.0(4)
B6 B11 B7 76.3(4)
B10 B11 B5 65.6(4)
B12 B11 B5 111.6(4)
B6 B11 B5 55.5(3)
B7 B11 B5 111.0(4)
B9 B12 B11 101.6(4)
B9 B12 B8 63.1(3)
B11 B12 B8 110.6(4)
B9 B12 B7 111.5(4)
B11 B12 B7 60.7(6)
B8 B12 B7 64.9(6)
B9 B12 B10 58.7(3)
B11 B12 B10 57.7(3)
B8 B12 B10 114.1(4)
B7 B12 B10 111.7(5)
C5 C3 C31 114.8(4)
C5 C3 C1 110.8(4)
C31 C3 C1 100.0(3)
C5 C3 C4 106.2(3)
C31 C3 C4 105.0(4)
C1 C3 C4 120.2(4)
O1 C11 C12 96.2(3)
O1 C11' C12 98.2(3)
C13 C12 C11 101.3(3)
C13 C12 C11' 100.2(4)
C11 C12 C11' 60.2(5)
C14 C13 C12 104.4(4)
C13 C14 O1 103.9(3)
O2 C21 C22 105.1(3)
O2 C21' C22 111.0(5)
C21' C22 C21 42.5(3)
C21' C22 C23 95.3(4)
C21 C22 C23 106.1(4)
C22 C23 C24 104.9(4)
O2 C24 C23 104.6(4)
C35 C31 C32 109.0(3)
C35 C31 C3 130.3(4)
C32 C31 C3 117.8(3)
C33 C32 C31 107.1(3)
C33 C32 Er1 76.6(3)
C31 C32 Er1 73.0(2)
C32 C33 C34 106.2(3)
C32 C33 Er1 72.2(2)
C34 C33 Er1 76.2(2)
C35 C34 C33 108.3(3)
C35 C34 Er1 67.0(2)
C33 C34 Er1 72.9(2)
C31 C35 C34 107.9(4)
C31 C35 Er1 77.0(2)
C34 C35 Er1 82.2(2)

loop_
_geom_bond_atom_site_label_1
_geom_bond_atom_site_label_2
_geom_bond_distance
Er1 O2 2.241(3)
Er1 O1 2.361(3)
Er1 C35 2.503(4)
Er1 C32 2.594(5)
Er1 C33 2.651(4)
Er1 C34 2.693(4)
Er1 B6 2.699(7)
O1 C11' 1.488(6)
O1 C11 1.557(6)
O1 C14 1.571(6)
O2 C21' 1.419(7)
O2 C21 1.498(6)
O2 C24 1.547(6)
C1 C3 1.546(5)
C1 B6 1.589(6)
C1 B7 1.612(6)
C1 B3 1.664(6)
C2 B8 1.549(11)
C2 B4 1.580(6)
C2 B3 1.592(6)
C2 B9 1.593(10)
B3 B8 1.632(10)
B3 B7 2.112(13)
B4 B9 1.654(7)
B4 B5 1.796(6)
B4 B10 2.099(10)
B5 B6 1.751(7)
B5 B11 1.983(10)
B5 B10 2.012(11)
B6 B11 1.750(10)
B7 B11 1.762(14)
B7 B12 1.767(7)
B7 B8 1.873(16)
B8 B12 1.724(8)
B8 B9 1.795(8)
B9 B12 1.707(7)
B9 B10 1.725(7)
B10 B11 1.706(8)
B10 B12 1.811(7)
B11 B12 1.722(8)
C3 C5 1.523(6)
C3 C31 1.525(5)
C3 C4 1.595(6)
C11 C12 1.600(7)
C11' C12 1.619(7)
C12 C13 1.594(6)
C13 C14 1.565(6)
C21 C22 1.546(7)
C21' C22 1.512(8)
C22 C23 1.565(7)
C23 C24 1.576(7)
C31 C35 1.365(6)
C31 C32 1.414(5)
C32 C33 1.412(5)
C33 C34 1.423(5)
C34 C35 1.389(5)
